data_2231532
loop_
_publ_author_name
'Carrilho, Rui M. B.'
'Abreu, Artur R.'
'Pereira, Mariette M.'
'Rodrigues, V. H.'

_publ_section_title
;
 2,2'-Bis(methoxymethoxy)-3-methyl-1,1'-binaphthyl
;
_journal_coeditor_code HG5065
_journal_issue 9
_journal_name_full 'Acta Crystallographica Section E'
_journal_page_first o2370
_journal_paper_doi 10.1107/S1600536811031722
_journal_volume 67
_journal_year 2011
_chemical_formula_iupac 'C25 H24 O4'
_chemical_formula_moiety 'C25 H24 O4'
_chemical_formula_sum 'C25 H24 O4'
_chemical_formula_weight 388.44
_chemical_name_systematic
;
2,2'-Bis(methoxymethoxy)-3-methyl-1,1'-binaphthyl
;
_space_group_IT_number 19
_symmetry_cell_setting orthorhombic
_symmetry_space_group_name_Hall 'P 2ac 2ab'
_symmetry_space_group_name_H-M 'P 21 21 21'
_atom_sites_solution_hydrogens geom
_atom_sites_solution_primary direct
_atom_sites_solution_secondary difmap
_audit_creation_method SHELXL-97
_cell_angle_alpha 90.00
_cell_angle_beta 90.00
_cell_angle_gamma 90.00
_cell_formula_units_Z 4
_cell_length_a 8.1928(3)
_cell_length_b 14.3757(5)
_cell_length_c 17.1839(6)
_cell_measurement_reflns_used 6636
_cell_measurement_temperature 293(2)
_cell_measurement_theta_max 47.495
_cell_measurement_theta_min 5.723
_cell_volume 2023.87(12)
_computing_cell_refinement 'SAINT (Bruker, 2003)'
_computing_data_collection 'APEX2 (Bruker--Nonius, 2004)'
_computing_data_reduction 'SAINT (Bruker, 2003)'
_computing_molecular_graphics 'ORTEPII (Johnson, 1976)'
_computing_publication_material 'SHELXL97 (Sheldrick, 2008)'
_computing_structure_refinement 'SHELXL97 (Sheldrick, 2008)'
_computing_structure_solution 'SHELXS97 (Sheldrick, 2008)'
_diffrn_ambient_temperature 293(2)
_diffrn_measured_fraction_theta_full 0.994
_diffrn_measured_fraction_theta_max 0.994
_diffrn_measurement_device_type 'Bruker APEXII'
_diffrn_measurement_method '\f and \w'
_diffrn_radiation_monochromator graphite
_diffrn_radiation_source 'fine-focus sealed tube'
_diffrn_radiation_type MoK\a
_diffrn_radiation_wavelength 0.71073
_diffrn_reflns_av_R_equivalents 0.0496
_diffrn_reflns_av_sigmaI/netI 0.0167
_diffrn_reflns_limit_h_max 9
_diffrn_reflns_limit_h_min -9
_diffrn_reflns_limit_k_max 17
_diffrn_reflns_limit_k_min -17
_diffrn_reflns_limit_l_max 19
_diffrn_reflns_limit_l_min -20
_diffrn_reflns_number 30280
_diffrn_reflns_theta_full 25.02
_diffrn_reflns_theta_max 25.02
_diffrn_reflns_theta_min 3.70
_diffrn_standards_decay_% 0
_diffrn_standards_interval_count 0
_diffrn_standards_interval_time 0
_diffrn_standards_number 0
_exptl_absorpt_coefficient_mu 0.085
_exptl_absorpt_correction_T_max 1.000000
_exptl_absorpt_correction_T_min 0.880245
_exptl_absorpt_correction_type multi-scan
_exptl_absorpt_process_details '(SADABS; Sheldrick, 2003)'
_exptl_crystal_colour 'translucent colourless'
_exptl_crystal_density_diffrn 1.275
_exptl_crystal_density_method 'not measured'
_exptl_crystal_description prismatic
_exptl_crystal_F_000 824
_exptl_crystal_size_max 0.36
_exptl_crystal_size_mid 0.28
_exptl_crystal_size_min 0.1
_refine_diff_density_max 0.093
_refine_diff_density_min -0.108
_refine_ls_extinction_method none
_refine_ls_goodness_of_fit_ref 1.050
_refine_ls_hydrogen_treatment constr
_refine_ls_matrix_type full
_refine_ls_number_parameters 265
_refine_ls_number_reflns 2046
_refine_ls_number_restraints 0
_refine_ls_restrained_S_all 1.050
_refine_ls_R_factor_all 0.0385
_refine_ls_R_factor_gt 0.0308
_refine_ls_shift/su_max 0.000
_refine_ls_shift/su_mean 0.000
_refine_ls_structure_factor_coef Fsqd
_refine_ls_weighting_details 'calc w=1/[\s^2^(Fo^2^)+(0.0389P)^2^+0.3304P] where P=(Fo^2^+2Fc^2^)/3'
_refine_ls_weighting_scheme calc
_refine_ls_wR_factor_gt 0.0751
_refine_ls_wR_factor_ref 0.0806
_reflns_number_gt 1790
_reflns_number_total 2046
_reflns_threshold_expression I>2\s(I)
_cod_data_source_file hg5065.cif
_cod_data_source_block I
_cod_database_code 2231532
_cod_database_fobs_code 2231532

loop_
_symmetry_equiv_pos_as_xyz
'x, y, z'
'-x+1/2, -y, z+1/2'
'-x, y+1/2, -z+1/2'
'x+1/2, -y+1/2, -z'

loop_
_atom_site_type_symbol
_atom_site_label
_atom_site_fract_x
_atom_site_fract_y
_atom_site_fract_z
_atom_site_U_iso_or_equiv
_atom_site_adp_type
_atom_site_calc_flag
_atom_site_refinement_flags
_atom_site_occupancy
_atom_site_symmetry_multiplicity
C C1 0.7073(2) 0.69011(14) 0.84338(12) 0.0369(5) Uani d . 1 1
C C2 0.6711(2) 0.61570(15) 0.89082(13) 0.0405(5) Uani d . 1 1
O O1 0.73545(19) 0.52875(10) 0.87448(9) 0.0491(4) Uani d . 1 1
C C11 0.6355(3) 0.47209(18) 0.82486(19) 0.0677(7) Uani d . 1 1
H H11A 0.5365 0.4542 0.8519 0.081 Uiso calc R 1 1
H H11B 0.6053 0.5066 0.7786 0.081 Uiso calc R 1 1
O O2 0.7235(3) 0.39398(12) 0.80452(14) 0.0821(6) Uani d . 1 1
C C12 0.8311(5) 0.4088(2) 0.7413(2) 0.0951(11) Uani d . 1 1
H H12A 0.9070 0.4572 0.7544 0.143 Uiso calc R 1 1
H H12B 0.7695 0.4268 0.6962 0.143 Uiso calc R 1 1
H H12C 0.8896 0.3524 0.7305 0.143 Uiso calc R 1 1
C C3 0.5780(3) 0.62609(16) 0.96027(12) 0.0443(5) Uani d . 1 1
C C13 0.5472(4) 0.54406(19) 1.01259(16) 0.0659(7) Uani d . 1 1
H H13A 0.4833 0.5635 1.0565 0.099 Uiso calc R 1 1
H H13B 0.6495 0.5194 1.0304 0.099 Uiso calc R 1 1
H H13C 0.4892 0.4969 0.9843 0.099 Uiso calc R 1 1
C C4 0.5214(3) 0.71246(16) 0.97842(12) 0.0459(5) Uani d . 1 1
H H4 0.4591 0.7199 1.0232 0.055 Uiso calc R 1 1
C C5 0.5535(3) 0.79062(15) 0.93211(12) 0.0415(5) Uani d . 1 1
C C6 0.4929(3) 0.88020(17) 0.95132(14) 0.0549(6) Uani d . 1 1
H H6 0.4272 0.8875 0.9950 0.066 Uiso calc R 1 1
C C7 0.5291(4) 0.95506(18) 0.90699(15) 0.0628(7) Uani d . 1 1
H H7 0.4878 1.0132 0.9203 0.075 Uiso calc R 1 1
C C8 0.6284(3) 0.94558(16) 0.84124(15) 0.0568(6) Uani d . 1 1
H H8 0.6545 0.9977 0.8117 0.068 Uiso calc R 1 1
C C9 0.6871(3) 0.86076(15) 0.82018(13) 0.0466(5) Uani d . 1 1
H H9 0.7526 0.8556 0.7762 0.056 Uiso calc R 1 1
C C10 0.6502(2) 0.78014(14) 0.86413(11) 0.0382(5) Uani d . 1 1
C C1A 0.8059(3) 0.67661(14) 0.77123(12) 0.0387(5) Uani d . 1 1
C C2A 0.9703(3) 0.65712(15) 0.77629(12) 0.0434(5) Uani d . 1 1
O O1A 1.03316(19) 0.65245(13) 0.85048(9) 0.0558(5) Uani d . 1 1
C C11A 1.1991(3) 0.6266(2) 0.86092(17) 0.0720(8) Uani d . 1 1
H H11C 1.2675 0.6680 0.8306 0.086 Uiso calc R 1 1
H H11D 1.2280 0.6345 0.9153 0.086 Uiso calc R 1 1
O O2A 1.2315(3) 0.53575(18) 0.83918(12) 0.0843(7) Uani d . 1 1
C C12A 1.1601(5) 0.4669(3) 0.8900(2) 0.0956(11) Uani d . 1 1
H H12D 1.0433 0.4700 0.8865 0.143 Uiso calc R 1 1
H H12E 1.1933 0.4788 0.9427 0.143 Uiso calc R 1 1
H H12F 1.1964 0.4061 0.8747 0.143 Uiso calc R 1 1
C C3A 1.0660(3) 0.64502(17) 0.70922(14) 0.0515(6) Uani d . 1 1
H H3A 1.1769 0.6324 0.7138 0.062 Uiso calc R 1 1
C C4A 0.9966(3) 0.65178(15) 0.63747(14) 0.0501(6) Uani d . 1 1
H H4A 1.0611 0.6431 0.5935 0.060 Uiso calc R 1 1
C C5A 0.8289(3) 0.67162(14) 0.62827(12) 0.0430(5) Uani d . 1 1
C C6A 0.7546(3) 0.67856(15) 0.55421(13) 0.0504(6) Uani d . 1 1
H H6A 0.8170 0.6687 0.5098 0.061 Uiso calc R 1 1
C C7A 0.5940(4) 0.69931(17) 0.54687(13) 0.0559(6) Uani d . 1 1
H H7A 0.5472 0.7036 0.4977 0.067 Uiso calc R 1 1
C C8A 0.4987(3) 0.71424(16) 0.61322(13) 0.0532(6) Uani d . 1 1
H H8A 0.3890 0.7296 0.6079 0.064 Uiso calc R 1 1
C C9A 0.5650(3) 0.70648(16) 0.68543(13) 0.0470(5) Uani d . 1 1
H H9A 0.4992 0.7155 0.7289 0.056 Uiso calc R 1 1
C C10A 0.7327(3) 0.68483(13) 0.69579(11) 0.0390(5) Uani d . 1 1

loop_
_atom_site_aniso_label
_atom_site_aniso_U_11
_atom_site_aniso_U_22
_atom_site_aniso_U_33
_atom_site_aniso_U_12
_atom_site_aniso_U_13
_atom_site_aniso_U_23
C1 0.0289(10) 0.0477(11) 0.0339(10) 0.0011(9) -0.0006(9) -0.0009(8)
C2 0.0300(10) 0.0492(12) 0.0424(11) 0.0032(9) -0.0034(9) 0.0026(9)
O1 0.0449(8) 0.0436(8) 0.0588(9) 0.0070(7) -0.0041(8) 0.0015(7)
C11 0.0478(14) 0.0565(14) 0.099(2) 0.0006(12) 0.0053(15) -0.0138(15)
O2 0.0777(14) 0.0468(9) 0.1218(17) 0.0008(10) 0.0153(13) -0.0097(11)
C12 0.087(2) 0.095(2) 0.104(3) 0.006(2) 0.020(2) -0.026(2)
C3 0.0374(11) 0.0582(13) 0.0371(11) -0.0009(11) -0.0004(9) 0.0092(10)
C13 0.0686(17) 0.0701(16) 0.0589(14) -0.0037(15) 0.0040(14) 0.0218(13)
C4 0.0381(12) 0.0654(14) 0.0341(11) 0.0012(11) 0.0035(10) 0.0004(10)
C5 0.0346(11) 0.0536(12) 0.0364(11) 0.0024(10) -0.0002(9) -0.0019(9)
C6 0.0525(14) 0.0616(14) 0.0504(13) 0.0105(13) 0.0064(12) -0.0105(11)
C7 0.0711(18) 0.0503(13) 0.0670(16) 0.0112(14) 0.0031(15) -0.0087(12)
C8 0.0632(16) 0.0457(13) 0.0614(14) -0.0023(12) -0.0015(14) 0.0038(11)
C9 0.0456(13) 0.0494(12) 0.0448(12) -0.0019(11) 0.0045(11) 0.0022(9)
C10 0.0314(10) 0.0468(11) 0.0366(10) -0.0002(9) -0.0020(9) -0.0007(9)
C1A 0.0355(11) 0.0413(10) 0.0393(11) -0.0011(9) 0.0053(9) -0.0023(9)
C2A 0.0347(11) 0.0528(12) 0.0427(12) 0.0004(10) 0.0013(10) -0.0056(10)
O1A 0.0343(8) 0.0873(12) 0.0457(9) 0.0087(8) -0.0035(7) -0.0110(8)
C11A 0.0332(13) 0.117(2) 0.0653(17) 0.0078(15) -0.0092(13) -0.0093(17)
O2A 0.0643(12) 0.1207(18) 0.0678(12) 0.0428(13) 0.0019(11) -0.0101(13)
C12A 0.095(3) 0.109(3) 0.083(2) 0.032(2) 0.003(2) 0.003(2)
C3A 0.0365(12) 0.0641(14) 0.0541(14) 0.0042(11) 0.0086(12) -0.0077(11)
C4A 0.0505(14) 0.0532(13) 0.0465(13) 0.0024(11) 0.0157(11) -0.0033(10)
C5A 0.0496(13) 0.0383(10) 0.0412(12) -0.0012(10) 0.0076(10) 0.0015(9)
C6A 0.0668(16) 0.0452(12) 0.0394(11) 0.0001(12) 0.0096(12) 0.0042(9)
C7A 0.0724(18) 0.0548(14) 0.0405(12) 0.0009(13) -0.0085(13) 0.0079(10)
C8A 0.0502(13) 0.0586(13) 0.0508(13) 0.0054(12) -0.0053(12) 0.0074(11)
C9A 0.0438(12) 0.0550(13) 0.0422(12) 0.0019(11) 0.0008(10) 0.0017(10)
C10A 0.0411(11) 0.0384(10) 0.0375(11) -0.0014(9) 0.0038(9) 0.0009(8)

loop_
_atom_type_symbol
_atom_type_description
_atom_type_scat_dispersion_real
_atom_type_scat_dispersion_imag
_atom_type_scat_source
C C 0.0033 0.0016 'International Tables Vol C Tables 4.2.6.8 and 6.1.1.4'
H H 0.0000 0.0000 'International Tables Vol C Tables 4.2.6.8 and 6.1.1.4'
O O 0.0106 0.0060 'International Tables Vol C Tables 4.2.6.8 and 6.1.1.4'

loop_
_geom_angle_atom_site_label_1
_geom_angle_atom_site_label_2
_geom_angle_atom_site_label_3
_geom_angle
C2 C1 C10 119.19(18)
C2 C1 C1A 120.49(18)
C10 C1 C1A 120.32(18)
C1 C2 O1 119.92(18)
C1 C2 C3 122.00(19)
O1 C2 C3 117.93(18)
C2 O1 C11 114.54(17)
O2 C11 O1 108.3(2)
O2 C11 H11A 110.0
O1 C11 H11A 110.0
O2 C11 H11B 110.0
O1 C11 H11B 110.0
H11A C11 H11B 108.4
C11 O2 C12 113.4(2)
O2 C12 H12A 109.5
O2 C12 H12B 109.5
H12A C12 H12B 109.5
O2 C12 H12C 109.5
H12A C12 H12C 109.5
H12B C12 H12C 109.5
C4 C3 C2 118.03(19)
C4 C3 C13 121.4(2)
C2 C3 C13 120.6(2)
C3 C13 H13A 109.5
C3 C13 H13B 109.5
H13A C13 H13B 109.5
C3 C13 H13C 109.5
H13A C13 H13C 109.5
H13B C13 H13C 109.5
C3 C4 C5 122.5(2)
C3 C4 H4 118.8
C5 C4 H4 118.8
C4 C5 C10 119.15(19)
C4 C5 C6 122.0(2)
C10 C5 C6 118.9(2)
C7 C6 C5 121.0(2)
C7 C6 H6 119.5
C5 C6 H6 119.5
C6 C7 C8 120.4(2)
C6 C7 H7 119.8
C8 C7 H7 119.8
C9 C8 C7 120.5(2)
C9 C8 H8 119.7
C7 C8 H8 119.7
C8 C9 C10 121.1(2)
C8 C9 H9 119.5
C10 C9 H9 119.5
C9 C10 C5 118.11(19)
C9 C10 C1 122.76(18)
C5 C10 C1 119.12(18)
C2A C1A C10A 118.88(19)
C2A C1A C1 120.19(19)
C10A C1A C1 120.93(17)
O1A C2A C1A 115.70(19)
O1A C2A C3A 123.05(19)
C1A C2A C3A 121.2(2)
C2A O1A C11A 119.18(19)
O2A C11A O1A 113.3(2)
O2A C11A H11C 108.9
O1A C11A H11C 108.9
O2A C11A H11D 108.9
O1A C11A H11D 108.9
H11C C11A H11D 107.7
C11A O2A C12A 114.0(2)
O2A C12A H12D 109.5
O2A C12A H12E 109.5
H12D C12A H12E 109.5
O2A C12A H12F 109.5
H12D C12A H12F 109.5
H12E C12A H12F 109.5
C4A C3A C2A 120.1(2)
C4A C3A H3A 120.0
C2A C3A H3A 120.0
C3A C4A C5A 121.5(2)
C3A C4A H4A 119.3
C5A C4A H4A 119.3
C4A C5A C6A 122.3(2)
C4A C5A C10A 118.5(2)
C6A C5A C10A 119.3(2)
C7A C6A C5A 121.1(2)
C7A C6A H6A 119.4
C5A C6A H6A 119.4
C6A C7A C8A 120.0(2)
C6A C7A H7A 120.0
C8A C7A H7A 120.0
C9A C8A C7A 120.6(2)
C9A C8A H8A 119.7
C7A C8A H8A 119.7
C8A C9A C10A 121.3(2)
C8A C9A H9A 119.4
C10A C9A H9A 119.4
C5A C10A C9A 117.73(19)
C5A C10A C1A 119.81(19)
C9A C10A C1A 122.45(19)

loop_
_geom_bond_atom_site_label_1
_geom_bond_atom_site_label_2
_geom_bond_distance
C1 C2 1.377(3)
C1 C10 1.422(3)
C1 C1A 1.493(3)
C2 O1 1.385(2)
C2 C3 1.424(3)
O1 C11 1.435(3)
C11 O2 1.379(3)
C11 H11A 0.9700
C11 H11B 0.9700
O2 C12 1.415(4)
C12 H12A 0.9600
C12 H12B 0.9600
C12 H12C 0.9600
C3 C4 1.362(3)
C3 C13 1.504(3)
C13 H13A 0.9600
C13 H13B 0.9600
C13 H13C 0.9600
C4 C5 1.402(3)
C4 H4 0.9300
C5 C10 1.419(3)
C5 C6 1.419(3)
C6 C7 1.352(4)
C6 H6 0.9300
C7 C8 1.399(4)
C7 H7 0.9300
C8 C9 1.360(3)
C8 H8 0.9300
C9 C10 1.416(3)
C9 H9 0.9300
C1A C2A 1.379(3)
C1A C10A 1.433(3)
C2A O1A 1.376(3)
C2A C3A 1.405(3)
O1A C11A 1.421(3)
C11A O2A 1.384(4)
C11A H11C 0.9700
C11A H11D 0.9700
O2A C12A 1.444(4)
C12A H12D 0.9600
C12A H12E 0.9600
C12A H12F 0.9600
C3A C4A 1.361(3)
C3A H3A 0.9300
C4A C5A 1.412(3)
C4A H4A 0.9300
C5A C6A 1.414(3)
C5A C10A 1.415(3)
C6A C7A 1.355(4)
C6A H6A 0.9300
C7A C8A 1.399(4)
C7A H7A 0.9300
C8A C9A 1.359(3)
C8A H8A 0.9300
C9A C10A 1.420(3)
C9A H9A 0.9300

loop_
_geom_torsion_atom_site_label_1
_geom_torsion_atom_site_label_2
_geom_torsion_atom_site_label_3
_geom_torsion_atom_site_label_4
_geom_torsion
C10 C1 C2 O1 -175.41(18)
C1A C1 C2 O1 4.3(3)
C10 C1 C2 C3 0.0(3)
C1A C1 C2 C3 179.70(19)
C1 C2 O1 C11 -90.4(2)
C3 C2 O1 C11 94.1(2)
C2 O1 C11 O2 171.5(2)
O1 C11 O2 C12 -82.8(3)
C1 C2 C3 C4 1.4(3)
O1 C2 C3 C4 176.8(2)
C1 C2 C3 C13 -177.2(2)
O1 C2 C3 C13 -1.7(3)
C2 C3 C4 C5 -0.9(3)
C13 C3 C4 C5 177.6(2)
C3 C4 C5 C10 -0.8(3)
C3 C4 C5 C6 179.5(2)
C4 C5 C6 C7 178.1(2)
C10 C5 C6 C7 -1.6(4)
C5 C6 C7 C8 -0.4(4)
C6 C7 C8 C9 1.3(4)
C7 C8 C9 C10 -0.3(4)
C8 C9 C10 C5 -1.6(3)
C8 C9 C10 C1 179.1(2)
C4 C5 C10 C9 -177.2(2)
C6 C5 C10 C9 2.5(3)
C4 C5 C10 C1 2.1(3)
C6 C5 C10 C1 -178.2(2)
C2 C1 C10 C9 177.6(2)
C1A C1 C10 C9 -2.2(3)
C2 C1 C10 C5 -1.7(3)
C1A C1 C10 C5 178.57(18)
C2 C1 C1A C2A -71.2(3)
C10 C1 C1A C2A 108.5(2)
C2 C1 C1A C10A 109.6(2)
C10 C1 C1A C10A -70.6(3)
C10A C1A C2A O1A 178.49(18)
C1 C1A C2A O1A -0.7(3)
C10A C1A C2A C3A -0.2(3)
C1 C1A C2A C3A -179.4(2)
C1A C2A O1A C11A 175.8(2)
C3A C2A O1A C11A -5.5(4)
C2A O1A C11A O2A -66.0(3)
O1A C11A O2A C12A -69.6(3)
O1A C2A C3A C4A -179.1(2)
C1A C2A C3A C4A -0.5(4)
C2A C3A C4A C5A 0.5(4)
C3A C4A C5A C6A -179.8(2)
C3A C4A C5A C10A 0.2(3)
C4A C5A C6A C7A -178.8(2)
C10A C5A C6A C7A 1.2(3)
C5A C6A C7A C8A 0.0(4)
C6A C7A C8A C9A -1.2(4)
C7A C8A C9A C10A 1.2(4)
C4A C5A C10A C9A 178.8(2)
C6A C5A C10A C9A -1.2(3)
C4A C5A C10A C1A -0.9(3)
C6A C5A C10A C1A 179.07(19)
C8A C9A C10A C5A 0.0(3)
C8A C9A C10A C1A 179.7(2)
C2A C1A C10A C5A 0.9(3)
C1 C1A C10A C5A -179.94(19)
C2A C1A C10A C9A -178.8(2)
C1 C1A C10A C9A 0.4(3)

loop_
_cod_related_entry_id
_cod_related_entry_database
_cod_related_entry_code
1 ChemSpider 17278764
